data_1530213
loop_
_publ_author_name
'Kruglik, A.I.'
'Simonov, M.A.'

_publ_section_title
;
 The crystal structure of (N H4)2 Se O4 (N H4 H Se O4)2
;
_journal_name_full Kristallografiya
_journal_page_first 1082
_journal_page_last 1085
_journal_volume 22
_journal_year 1977
_chemical_formula_sum 'H18 N4 O12 Se3'
_chemical_name_systematic '(N H4)4 (Se O4) (H Se O4)2'
_space_group_IT_number 2
_symmetry_space_group_name_Hall '-P 1'
_symmetry_space_group_name_H-M 'P -1'
_cell_angle_alpha 113.93
_cell_angle_beta 93.5
_cell_angle_gamma 107.63
_cell_formula_units_Z 2
_cell_length_a 7.133
_cell_length_b 10.37
_cell_length_c 10.512
_cell_volume 662.080
_citation_journal_id_ASTM KRISAJ
_cod_data_source_file Kruglik_KRISAJ_1977_342.cif
_cod_data_source_block H18N4O12Se3
_cod_original_cell_volume 662.0795
_cod_database_code 1530213

loop_
_symmetry_equiv_pos_as_xyz
x,y,z
-x,-y,-z

loop_
_atom_site_label
_atom_site_type_symbol
_atom_site_fract_x
_atom_site_fract_y
_atom_site_fract_z
_atom_site_occupancy
_atom_site_U_iso_or_equiv
N4 N-3 0.3526 0.201 0.545 1 0.0
Se2 Se+6 0.4541 0.6329 0.7276 1 0.0
O9 O-2 0.3452 0.245 0.8596 1 0.0
O3 O-2 0.0033 0.8219 0.3972 1 0.0
O12 O-2 0.0241 0.0138 0.7234 1 0.0
Se1 Se+6 0.1453 0.7305 0.3667 1 0.0
O8 O-2 0.6239 0.7541 0.7033 1 0.0
O1 O-2 0.3335 0.8293 0.3392 1 0.0
O7 O-2 0.3025 0.5264 0.5661 1 0.0
O10 O-2 0.2305 0.0211 0.9341 1 0.0
O2 O-2 0.052 0.5674 0.2294 1 0.0
O4 O-2 0.1943 0.708 0.5071 1 0.0
N1 N-3 0.2746 0.5371 0.0109 1 0.0
O11 O-2 0.0542 0.2233 0.9835 1 0.0
N3 N-3 0.0231 0.2908 0.2733 1 0.0
O5 O-2 0.5189 0.5155 0.7632 1 0.0
N2 N-3 0.3713 0.94 0.1323 1 0.0
O6 O-2 0.347 0.7192 0.8419 1 0.0
Se3 Se+6 0.1705 0.1318 0.8849 1 0.0
